data_7029686
loop_
_publ_author_name
'Lu, Xinyi'
'Ye, Junwei'
'Sun, Yuan'
'Bogale, Raji Feyisa'
'Zhao, Limei'
'Tian, Peng'
'Ning, Guiling'

_publ_section_title
;
 Ligand effects on the structural dimensionality and antibacterial
 activities of silver-based coordination polymers.
;
_journal_issue 26
_journal_name_full 'Dalton transactions (Cambridge, England : 2003)'
_journal_page_first 10104
_journal_page_last 10113
_journal_paper_doi 10.1039/c4dt00270a
_journal_volume 43
_journal_year 2014
_chemical_formula_sum 'C13 H9 Ag2 N2 O7'
_chemical_formula_weight 520.96
_chemical_name_systematic
; 
 ? 
;
_space_group_IT_number 15
_symmetry_cell_setting monoclinic
_symmetry_space_group_name_Hall '-C 2yc'
_symmetry_space_group_name_H-M 'C 1 2/c 1'
_atom_sites_solution_hydrogens geom
_atom_sites_solution_primary direct
_atom_sites_solution_secondary difmap
_audit_creation_method SHELXL-97
_cell_angle_alpha 90.00
_cell_angle_beta 96.117(2)
_cell_angle_gamma 90.00
_cell_formula_units_Z 8
_cell_length_a 12.526(2)
_cell_length_b 7.8162(14)
_cell_length_c 28.984(5)
_cell_measurement_reflns_used 4095
_cell_measurement_temperature 296(2)
_cell_measurement_theta_max 0.602
_cell_measurement_theta_min 0.513
_cell_volume 2821.5(8)
_computing_cell_refinement PROCESS-AUTO
_computing_data_collection PROCESS-AUTO
_computing_data_reduction PROCESS-AUTO
_computing_molecular_graphics 'SHELXL-97 (Sheldrick, 1997)'
_computing_publication_material 'SHELXL-97 (Sheldrick, 1997)'
_computing_structure_refinement 'SHELXL-97 (Sheldrick, 1997)'
_computing_structure_solution 'SHELXS-97 (Sheldrick, 1990)'
_diffrn_ambient_temperature 296(2)
_diffrn_detector_area_resol_mean 10.0
_diffrn_measured_fraction_theta_full 1.000
_diffrn_measured_fraction_theta_max 1.000
_diffrn_measurement_device_type 'Rigaku RAXIS-RAPID'
_diffrn_measurement_method 'Omega scan'
_diffrn_radiation_monochromator graphite
_diffrn_radiation_source 'fine-focus sealed tube'
_diffrn_radiation_type MoK\a
_diffrn_radiation_wavelength 0.71073
_diffrn_reflns_av_R_equivalents 0.0234
_diffrn_reflns_av_sigmaI/netI 0.0234
_diffrn_reflns_limit_h_max 14
_diffrn_reflns_limit_h_min -14
_diffrn_reflns_limit_k_max 9
_diffrn_reflns_limit_k_min -6
_diffrn_reflns_limit_l_max 31
_diffrn_reflns_limit_l_min -34
_diffrn_reflns_number 7362
_diffrn_reflns_theta_full 25.00
_diffrn_reflns_theta_max 25.00
_diffrn_reflns_theta_min 2.83
_diffrn_standards_decay_% none
_diffrn_standards_interval_count none
_diffrn_standards_interval_time none
_diffrn_standards_number none
_exptl_absorpt_coefficient_mu 2.819
_exptl_absorpt_correction_T_max 0.6309
_exptl_absorpt_correction_T_min 0.5511
_exptl_absorpt_correction_type multi-scan
_exptl_absorpt_process_details
;
Higashi, T. (1995) Progrom for Absorption Correcttion.
Rigaku Corporation, Tokyo, Japan. 
;
_exptl_crystal_colour COLORLESS
_exptl_crystal_density_diffrn 2.453
_exptl_crystal_density_meas ?
_exptl_crystal_density_method 'not measured'
_exptl_crystal_description BLOCK
_exptl_crystal_F_000 2008
_exptl_crystal_size_max 0.24
_exptl_crystal_size_mid 0.22
_exptl_crystal_size_min 0.18
_refine_diff_density_max 0.571
_refine_diff_density_min -0.448
_refine_diff_density_rms 0.080
_refine_ls_extinction_coef 0
_refine_ls_extinction_method none
_refine_ls_goodness_of_fit_ref 0.557
_refine_ls_hydrogen_treatment mixed
_refine_ls_matrix_type full
_refine_ls_number_parameters 225
_refine_ls_number_reflns 2489
_refine_ls_number_restraints 0
_refine_ls_restrained_S_all 0.557
_refine_ls_R_factor_all 0.0291
_refine_ls_R_factor_gt 0.0256
_refine_ls_shift/su_max 0.000
_refine_ls_shift/su_mean 0.000
_refine_ls_structure_factor_coef Fsqd
_refine_ls_weighting_details 'calc w=1/[\s^2^(Fo^2^)+(0.0655P)^2^+71.4185P] where P=(Fo^2^+2Fc^2^)/3'
_refine_ls_weighting_scheme calc
_refine_ls_wR_factor_gt 0.0697
_refine_ls_wR_factor_ref 0.0735
_reflns_number_gt 2282
_reflns_number_total 2489
_reflns_threshold_expression >2sigma(I)
_cod_data_source_file c4dt00270a2.cif
_cod_data_source_block 2
_cod_depositor_comments
;
The following automatic conversions were performed:

'_symmetry_cell_setting' value 'Monoclinic' changed to 'monoclinic'
according to
/usr/data/users/saulius/crontab/automatic-downloads/rss-feeds/RSC/lib/dictionaries/cif_core.dic
dictionary named 'cif_core.dic' version 2.4.2 from 2011-04-26.

Automatic conversion script
Id: cif_fix_values 2281 2013-09-26 08:29:07Z andrius 

 Adding full bibliography for 7029683--7029686.cif.

The following automatic conversions were performed:

'_exptl_crystal_density_meas' value 'not measured' was changed to '?'
- the value is perceived as not measured.

Automatic conversion script
Id: cif_fix_values 3008 2015-01-20 13:52:24Z robertas 
;
_cod_original_sg_symbol_H-M C2/c
_cod_database_code 7029686

loop_
_symmetry_equiv_pos_as_xyz
'x, y, z'
'-x, y, -z+1/2'
'x+1/2, y+1/2, z'
'-x+1/2, y+1/2, -z+1/2'
'-x, -y, -z'
'x, -y, z-1/2'
'-x+1/2, -y+1/2, -z'
'x+1/2, -y+1/2, z-1/2'

loop_
_atom_site_label
_atom_site_type_symbol
_atom_site_fract_x
_atom_site_fract_y
_atom_site_fract_z
_atom_site_U_iso_or_equiv
_atom_site_adp_type
_atom_site_occupancy
_atom_site_symmetry_multiplicity
_atom_site_calc_flag
_atom_site_refinement_flags
H7B H 0.683(5) -0.392(8) 0.9706(19) 0.050(16) Uiso 1 1 d .
H7A H 0.579(5) -0.398(8) 0.9478(19) 0.050(16) Uiso 1 1 d .
Ag1 Ag 0.45671(3) 0.24829(4) 0.967082(11) 0.03764(12) Uani 1 1 d .
Ag2 Ag 0.62888(3) -0.00113(4) 0.945426(10) 0.03416(12) Uani 1 1 d .
O1 O 0.3374(3) -0.0070(4) 0.97781(10) 0.0352(7) Uani 1 1 d .
O2 O 0.6094(3) 0.2794(4) 1.01900(10) 0.0422(8) Uani 1 1 d .
O3 O 0.9731(2) -0.0141(4) 0.90834(11) 0.0347(7) Uani 1 1 d .
O4 O 0.8118(2) -0.0799(4) 0.92866(10) 0.0364(7) Uani 1 1 d .
O5 O 0.8097(3) -0.1146(4) 0.82591(12) 0.0472(8) Uani 1 1 d .
O6 O 0.8544(4) 0.0438(5) 0.77109(12) 0.0616(11) Uani 1 1 d .
O7 O 0.6295(3) -0.3304(4) 0.96108(11) 0.0370(7) Uani 1 1 d .
N1 N 0.5626(3) 0.0086(5) 0.87250(12) 0.0310(8) Uani 1 1 d .
N2 N 0.8250(3) 0.0250(4) 0.80964(12) 0.0333(8) Uani 1 1 d .
C1 C 0.8185(3) 0.3304(5) 0.90841(13) 0.0235(8) Uani 1 1 d .
C2 C 0.8314(3) 0.1748(5) 0.88502(12) 0.0219(7) Uani 1 1 d .
C3 C 0.8081(3) 0.1781(5) 0.83720(13) 0.0250(8) Uani 1 1 d .
C4 C 0.7721(3) 0.3218(6) 0.81212(14) 0.0319(9) Uani 1 1 d .
H4A H 0.7583 0.3178 0.7800 0.038 Uiso 1 1 calc R
C5 C 0.7574(4) 0.4712(5) 0.83614(15) 0.0350(10) Uani 1 1 d .
H5A H 0.7315 0.5687 0.8203 0.042 Uiso 1 1 calc R
C6 C 0.7812(3) 0.4749(5) 0.88360(14) 0.0309(9) Uani 1 1 d .
H6A H 0.7721 0.5764 0.8995 0.037 Uiso 1 1 calc R
C7 C 0.8516(3) 0.3468(5) 0.96001(13) 0.0253(8) Uani 1 1 d .
C8 C 0.8750(3) 0.0153(5) 0.90973(13) 0.0274(9) Uani 1 1 d .
C9 C 0.5672(4) -0.1359(6) 0.84758(15) 0.0354(10) Uani 1 1 d .
H9A H 0.5870 -0.2368 0.8632 0.043 Uiso 1 1 calc R
C10 C 0.5442(3) -0.1418(6) 0.80005(14) 0.0336(9) Uani 1 1 d .
H10A H 0.5489 -0.2449 0.7844 0.040 Uiso 1 1 calc R
C11 C 0.5139(3) 0.0059(5) 0.77550(13) 0.0269(8) Uani 1 1 d .
C12 C 0.5093(4) 0.1546(6) 0.80143(14) 0.0335(9) Uani 1 1 d .
H12A H 0.4896 0.2572 0.7867 0.040 Uiso 1 1 calc R
C13 C 0.5336(3) 0.1510(6) 0.84870(14) 0.0331(9) Uani 1 1 d .
H13A H 0.5298 0.2528 0.8651 0.040 Uiso 1 1 calc R

loop_
_atom_site_aniso_label
_atom_site_aniso_U_11
_atom_site_aniso_U_22
_atom_site_aniso_U_33
_atom_site_aniso_U_23
_atom_site_aniso_U_13
_atom_site_aniso_U_12
Ag1 0.0433(2) 0.0363(2) 0.0317(2) 0.00749(14) -0.00307(14) 0.00740(15)
Ag2 0.0454(2) 0.0376(2) 0.01868(17) -0.00171(13) -0.00006(13) 0.00529(15)
O1 0.0525(19) 0.0268(15) 0.0249(15) -0.0063(12) -0.0022(13) 0.0011(13)
O2 0.065(2) 0.0346(17) 0.0236(15) -0.0037(13) -0.0120(14) 0.0146(16)
O3 0.0315(15) 0.0333(16) 0.0375(16) -0.0085(13) -0.0042(12) 0.0114(13)
O4 0.0431(17) 0.0281(15) 0.0375(16) 0.0113(13) 0.0010(13) 0.0010(13)
O5 0.069(2) 0.0261(17) 0.0468(19) -0.0059(15) 0.0057(17) -0.0019(16)
O6 0.112(3) 0.048(2) 0.0272(18) -0.0106(16) 0.0181(19) -0.001(2)
O7 0.0394(18) 0.0326(17) 0.0386(18) -0.0024(14) 0.0025(14) 0.0018(15)
N1 0.0339(18) 0.037(2) 0.0221(17) -0.0007(15) 0.0012(14) 0.0066(15)
N2 0.043(2) 0.0278(19) 0.0270(19) -0.0083(15) -0.0048(15) 0.0003(16)
C1 0.0257(18) 0.0228(19) 0.0220(19) 0.0004(15) 0.0028(14) 0.0005(15)
C2 0.0216(17) 0.0225(18) 0.0217(18) -0.0004(15) 0.0022(14) -0.0004(15)
C3 0.0299(19) 0.0217(19) 0.0226(19) -0.0038(15) -0.0013(15) -0.0005(16)
C4 0.041(2) 0.034(2) 0.0190(19) 0.0032(17) -0.0053(16) 0.0012(19)
C5 0.051(3) 0.023(2) 0.030(2) 0.0056(17) -0.0022(19) 0.0075(19)
C6 0.041(2) 0.023(2) 0.028(2) -0.0024(16) 0.0002(17) 0.0077(17)
C7 0.0268(19) 0.027(2) 0.0216(19) -0.0032(16) 0.0016(15) 0.0022(16)
C8 0.036(2) 0.0230(19) 0.0216(19) -0.0055(15) -0.0058(16) 0.0031(17)
C9 0.044(2) 0.032(2) 0.029(2) 0.0028(18) -0.0010(18) 0.0024(19)
C10 0.042(2) 0.030(2) 0.027(2) -0.0025(17) -0.0028(17) 0.0039(19)
C11 0.0258(19) 0.033(2) 0.022(2) -0.0002(16) 0.0016(15) -0.0008(16)
C12 0.045(2) 0.031(2) 0.025(2) 0.0023(17) 0.0043(17) 0.0097(19)
C13 0.043(2) 0.032(2) 0.025(2) -0.0045(17) 0.0037(17) 0.0081(19)

loop_
_atom_type_symbol
_atom_type_description
_atom_type_scat_dispersion_real
_atom_type_scat_dispersion_imag
_atom_type_scat_source
C C 0.0033 0.0016 'International Tables Vol C Tables 4.2.6.8 and 6.1.1.4'
H H 0.0000 0.0000 'International Tables Vol C Tables 4.2.6.8 and 6.1.1.4'
Ag Ag -0.8971 1.1015 'International Tables Vol C Tables 4.2.6.8 and 6.1.1.4'
N N 0.0061 0.0033 'International Tables Vol C Tables 4.2.6.8 and 6.1.1.4'
O O 0.0106 0.0060 'International Tables Vol C Tables 4.2.6.8 and 6.1.1.4'

loop_
_geom_angle_atom_site_label_1
_geom_angle_atom_site_label_2
_geom_angle_atom_site_label_3
_geom_angle
_geom_angle_site_symmetry_1
_geom_angle_site_symmetry_3
O2 Ag1 O4 139.83(11) . 3_455
O2 Ag1 O7 80.46(12) . 5_657
O4 Ag1 O7 82.72(11) 3_455 5_657
O2 Ag1 O1 117.40(11) . .
O4 Ag1 O1 94.01(10) 3_455 .
O7 Ag1 O1 77.84(10) 5_657 .
O2 Ag1 O3 103.79(11) . 3_455
O4 Ag1 O3 53.07(10) 3_455 3_455
O7 Ag1 O3 115.97(10) 5_657 3_455
O1 Ag1 O3 138.48(9) . 3_455
O2 Ag1 Ag2 69.18(8) . .
O4 Ag1 Ag2 140.88(8) 3_455 .
O7 Ag1 Ag2 135.37(8) 5_657 .
O1 Ag1 Ag2 87.75(7) . .
O3 Ag1 Ag2 102.82(7) 3_455 .
O2 Ag1 Ag2 83.17(9) . 5_657
O4 Ag1 Ag2 111.77(7) 3_455 5_657
O7 Ag1 Ag2 48.94(8) 5_657 5_657
O1 Ag1 Ag2 40.04(7) . 5_657
O3 Ag1 Ag2 162.79(7) 3_455 5_657
Ag2 Ag1 Ag2 94.360(15) . 5_657
N1 Ag2 O1 168.16(12) . 5_657
N1 Ag2 O4 94.77(11) . .
O1 Ag2 O4 97.05(11) 5_657 .
N1 Ag2 O7 101.30(12) . .
O1 Ag2 O7 81.82(11) 5_657 .
O4 Ag2 O7 78.63(10) . .
N1 Ag2 Ag1 88.42(9) . .
O1 Ag2 Ag1 80.63(8) 5_657 .
O4 Ag2 Ag1 154.02(7) . .
O7 Ag2 Ag1 126.04(8) . .
N1 Ag2 Ag1 127.89(10) . 5_657
O1 Ag2 Ag1 47.18(8) 5_657 5_657
O4 Ag2 Ag1 111.88(7) . 5_657
O7 Ag2 Ag1 46.84(7) . 5_657
Ag1 Ag2 Ag1 85.640(15) . 5_657
C7 O1 Ag2 114.3(2) 3_445 5_657
C7 O1 Ag1 123.1(3) 3_445 .
Ag2 O1 Ag1 92.78(10) 5_657 .
C7 O2 Ag1 119.5(3) 7_657 .
C8 O3 Ag1 87.9(2) . 3_545
C8 O4 Ag1 93.0(2) . 3_545
C8 O4 Ag2 125.4(3) . .
Ag1 O4 Ag2 135.29(13) 3_545 .
Ag1 O7 Ag2 84.22(10) 5_657 .
Ag1 O7 H7B 106(4) 5_657 .
Ag2 O7 H7B 127(4) . .
Ag1 O7 H7A 99(4) 5_657 .
Ag2 O7 H7A 122(4) . .
H7B O7 H7A 108(5) . .
C13 N1 C9 116.5(4) . .
C13 N1 Ag2 125.5(3) . .
C9 N1 Ag2 117.1(3) . .
O5 N2 O6 122.7(4) . .
O5 N2 C3 119.0(4) . .
O6 N2 C3 118.3(4) . .
C6 C1 C2 120.1(3) . .
C6 C1 C7 118.9(4) . .
C2 C1 C7 120.9(3) . .
C3 C2 C1 116.2(3) . .
C3 C2 C8 121.1(3) . .
C1 C2 C8 122.6(3) . .
C2 C3 C4 124.1(4) . .
C2 C3 N2 120.1(3) . .
C4 C3 N2 115.7(3) . .
C5 C4 C3 118.3(4) . .
C5 C4 H4A 120.9 . .
C3 C4 H4A 120.9 . .
C6 C5 C4 119.7(4) . .
C6 C5 H5A 120.2 . .
C4 C5 H5A 120.2 . .
C5 C6 C1 121.6(4) . .
C5 C6 H6A 119.2 . .
C1 C6 H6A 119.2 . .
O2 C7 O1 125.7(4) 7_657 3
O2 C7 C1 118.2(3) 7_657 .
O1 C7 C1 116.1(3) 3 .
O4 C8 O3 124.8(4) . .
O4 C8 C2 118.9(4) . .
O3 C8 C2 116.2(4) . .
N1 C9 C10 123.2(4) . .
N1 C9 H9A 118.4 . .
C10 C9 H9A 118.4 . .
C9 C10 C11 120.1(4) . .
C9 C10 H10A 119.9 . .
C11 C10 H10A 119.9 . .
C10 C11 C12 116.3(4) . .
C10 C11 C11 122.3(2) . 2_656
C12 C11 C11 121.4(2) . 2_656
C13 C12 C11 120.4(4) . .
C13 C12 H12A 119.8 . .
C11 C12 H12A 119.8 . .
N1 C13 C12 123.4(4) . .
N1 C13 H13A 118.3 . .
C12 C13 H13A 118.3 . .

loop_
_geom_bond_atom_site_label_1
_geom_bond_atom_site_label_2
_geom_bond_distance
_geom_bond_site_symmetry_2
Ag1 O2 2.317(3) .
Ag1 O4 2.431(3) 3_455
Ag1 O7 2.529(3) 5_657
Ag1 O1 2.532(3) .
Ag1 O3 2.543(3) 3_455
Ag1 Ag2 3.0222(6) .
Ag1 Ag2 3.4484(6) 5_657
Ag2 N1 2.188(3) .
Ag2 O1 2.221(3) 5_657
Ag2 O4 2.470(3) .
Ag2 O7 2.613(3) .
Ag2 Ag1 3.4484(6) 5_657
O1 C7 1.273(5) 3_445
O1 Ag2 2.221(3) 5_657
O2 C7 1.232(5) 7_657
O3 C8 1.255(5) .
O3 Ag1 2.543(3) 3_545
O4 C8 1.255(5) .
O4 Ag1 2.431(3) 3_545
O5 N2 1.212(5) .
O6 N2 1.222(5) .
O7 Ag1 2.529(3) 5_657
O7 H7B 0.85(6) .
O7 H7A 0.88(6) .
N1 C13 1.339(6) .
N1 C9 1.346(6) .
N2 C3 1.467(5) .
C1 C6 1.392(6) .
C1 C2 1.410(5) .
C1 C7 1.515(5) .
C2 C3 1.386(5) .
C2 C8 1.510(5) .
C3 C4 1.387(6) .
C4 C5 1.381(6) .
C4 H4A 0.9300 .
C5 C6 1.376(6) .
C5 H5A 0.9300 .
C6 H6A 0.9300 .
C7 O2 1.232(5) 7_657
C7 O1 1.273(5) 3
C9 C10 1.378(6) .
C9 H9A 0.9300 .
C10 C11 1.387(6) .
C10 H10A 0.9300 .
C11 C12 1.388(6) .
C11 C11 1.482(8) 2_656
C12 C13 1.372(6) .
C12 H12A 0.9300 .
C13 H13A 0.9300 .

loop_
_geom_hbond_atom_site_label_D
_geom_hbond_atom_site_label_H
_geom_hbond_atom_site_label_A
_geom_hbond_distance_DH
_geom_hbond_distance_HA
_geom_hbond_distance_DA
_geom_hbond_angle_DHA
_geom_hbond_site_symmetry_A
C4 H4A O6 0.93 2.48 2.731(6) 95.3 .
O7 H7A O3 0.88(6) 1.89(6) 2.757(5) 168(5) 3_445
C10 H10A O6 0.93 2.93 3.459(6) 117.2 3_445
C5 H5A O5 0.93 2.66 3.323(5) 128.8 1_565
C4 H4A O6 0.93 2.62 3.244(5) 125.1 4_656
C10 H10A O6 0.93 2.68 3.530(6) 151.9 4_646
